data_1550032
loop_
_publ_author_name
'Sadhu, Subha'
'Aqueche, Kyler'
'Buffeteau, Thierry'
'Vincent, Jean-Marc'
'Hirsch, Lionel'
'Bassani, Dario M.'

_publ_section_title
;
 Unexpected surface interactions between fluorocarbons and hybrid organic
 inorganic perovskites evidenced by PM-IRRAS and their application towards
 tuning the surface potential
;
_journal_issue 1
_journal_name_full 'Materials Horizons'
_journal_page_first 192
_journal_paper_doi 10.1039/C8MH01119B
_journal_volume 6
_journal_year 2019
_chemical_formula_moiety 'C34 H13 F28 N4 O Zn'
_chemical_formula_sum 'C34 H13 F28 N4 O Zn'
_chemical_formula_weight 1091.86
_chemical_name_systematic KAZn
_space_group_crystal_system triclinic
_space_group_IT_number 2
_space_group_name_Hall '-P 1'
_space_group_name_H-M_alt 'P -1'
_symmetry_space_group_name_Hall '-P 1'
_symmetry_space_group_name_H-M 'P -1'
_atom_sites_solution_hydrogens mixed
_audit_creation_method SHELXL-2014/7
_audit_update_record
;
2018-09-07 deposited with the CCDC.
2018-10-11 downloaded from the CCDC.
;
_cell_angle_alpha 77.1460(10)
_cell_angle_beta 74.2360(10)
_cell_angle_gamma 75.997(2)
_cell_formula_units_Z 4
_cell_length_a 13.9830(9)
_cell_length_b 16.9424(11)
_cell_length_c 19.1273(11)
_cell_measurement_reflns_used 15432
_cell_measurement_temperature 150(2)
_cell_measurement_theta_max 27.844
_cell_measurement_theta_min 1.538
_cell_volume 4171.3(5)
_computing_cell_refinement 'SAINT v8.34A (Bruker AXS Inc.)'
_computing_data_collection 'APEX2 20133.10-0 (Bruker AXS Inc.)'
_computing_data_reduction 'SAINT v8.34A (Bruker AXS Inc.)'
_computing_structure_refinement 'SHELXL-2014/7 (Sheldrick, 2014)'
_computing_structure_solution 'SUPERFLIP(Palatinus & Chapuis, 2007) EDMA(Palatinus et al., 2012)'
_diffrn_ambient_temperature 150(2)
_diffrn_detector_area_resol_mean 8.3333
_diffrn_measured_fraction_theta_full 0.995
_diffrn_measured_fraction_theta_max 0.991
_diffrn_measurement_device_type 'Bruker APEX Duo'
_diffrn_measurement_method 'phi and omega scans'
_diffrn_radiation_type MoK\a
_diffrn_radiation_wavelength 0.71073
_diffrn_reflns_av_R_equivalents 0.0312
_diffrn_reflns_av_unetI/netI 0.0352
_diffrn_reflns_Laue_measured_fraction_full 0.995
_diffrn_reflns_Laue_measured_fraction_max 0.991
_diffrn_reflns_limit_h_max 18
_diffrn_reflns_limit_h_min -18
_diffrn_reflns_limit_k_max 22
_diffrn_reflns_limit_k_min -22
_diffrn_reflns_limit_l_max 25
_diffrn_reflns_limit_l_min -23
_diffrn_reflns_number 59692
_diffrn_reflns_point_group_measured_fraction_full 0.995
_diffrn_reflns_point_group_measured_fraction_max 0.991
_diffrn_reflns_theta_full 25.242
_diffrn_reflns_theta_max 27.844
_diffrn_reflns_theta_min 1.538
_diffrn_source 'microfocus sealed tude'
_exptl_absorpt_coefficient_mu 0.749
_exptl_absorpt_correction_T_max 0.7456
_exptl_absorpt_correction_T_min 0.6605
_exptl_absorpt_correction_type multi-scan
_exptl_absorpt_process_details 'SADABS v2012/1 (Bruker AXS)'
_exptl_crystal_colour 'dark red'
_exptl_crystal_density_diffrn 1.739
_exptl_crystal_density_meas ?
_exptl_crystal_description cube
_exptl_crystal_F_000 2144
_exptl_crystal_size_max 0.850
_exptl_crystal_size_mid 0.800
_exptl_crystal_size_min 0.300
_platon_squeeze_details
;The unit cell contains 2 ethanol molecules
which have been treated as a diffuse contribution 
to the overall scattering without specific atom positions
by SQUEEZE/PLATON.
;
_refine_diff_density_max 1.236
_refine_diff_density_min -0.810
_refine_diff_density_rms 0.066
_refine_ls_extinction_method none
_refine_ls_goodness_of_fit_ref 1.039
_refine_ls_hydrogen_treatment mixed
_refine_ls_matrix_type full
_refine_ls_number_parameters 1264
_refine_ls_number_reflns 19661
_refine_ls_number_restraints 11
_refine_ls_restrained_S_all 1.039
_refine_ls_R_factor_all 0.0553
_refine_ls_R_factor_gt 0.0429
_refine_ls_shift/su_max 0.002
_refine_ls_shift/su_mean 0.000
_refine_ls_structure_factor_coef Fsqd
_refine_ls_weighting_details 'w=1/[\s^2^(Fo^2^)+(0.0730P)^2^+1.2119P] where P=(Fo^2^+2Fc^2^)/3'
_refine_ls_weighting_scheme calc
_refine_ls_wR_factor_gt 0.1208
_refine_ls_wR_factor_ref 0.1271
_reflns_Friedel_coverage 0.000
_reflns_number_gt 15432
_reflns_number_total 19661
_reflns_threshold_expression 'I > 2\s(I)'
_cod_data_source_file c8mh01119b2.cif
_cod_data_source_block shelx
_cod_depositor_comments
;
The following automatic conversions were performed:
data name '__diffrn_source' replaced with '_diffrn_source'.

Automatic conversion script
Id: cif_correct_tags 4968 2017-02-21 14:55:21Z antanas 

The following automatic conversions were performed:

'_exptl_crystal_density_meas' value 'not measured' was changed to '?'
- the value is perceived as not measured.

Automatic conversion script
Id: cif_fix_values 4973 2017-02-22 13:04:09Z antanas 

2019-08-11
Z value and formula fixed to values more according to usual
chemical conventions.                 miguel

 Adding full bibliography for 1550032.cif.
;
_cod_original_formula_moiety 'C68 H26 F56 N8 O2 Zn2'
_cod_original_formula_sum 'C68 H28 F56 N8 O2 Zn2'
_cod_original_formula_units_Z 2
_cod_original_formula_weight 2183.72
_cod_database_code 1550032
_shelx_shelxl_version_number 2014/7
_shelx_space_group_comment
;
The symmetry employed for this shelxl refinement is uniquely defined
by the following loop, which should always be used as a source of
symmetry information in preference to the above space-group names.
They are only intended as comments.
;
_shelx_estimated_absorpt_t_min 0.568
_shelx_estimated_absorpt_t_max 0.806
_platon_squeeze_void_probe_radius 1.20

loop_
_space_group_symop_operation_xyz
'x, y, z'
'-x, -y, -z'

loop_
_atom_site_label
_atom_site_type_symbol
_atom_site_fract_x
_atom_site_fract_y
_atom_site_fract_z
_atom_site_U_iso_or_equiv
_atom_site_adp_type
_atom_site_occupancy
_atom_site_site_symmetry_order
_atom_site_calc_flag
_atom_site_refinement_flags_posn
_atom_site_refinement_flags_adp
_atom_site_refinement_flags_occupancy
_atom_site_disorder_assembly
_atom_site_disorder_group
Zn1 Zn 0.26039(2) 0.91977(2) 0.41659(2) 0.02192(7) Uani 1 1 d D . . . .
C100 C 0.10266(16) 1.07752(14) 0.39711(13) 0.0277(5) Uani 1 1 d . . . . .
C101 C 0.03963(19) 1.12608(15) 0.34747(15) 0.0374(6) Uani 1 1 d . . . . .
H101 H 0.0004 1.1800 0.3505 0.045 Uiso 1 1 calc R U . . .
C102 C 0.04732(18) 1.08031(15) 0.29646(14) 0.0361(5) Uani 1 1 d . . . . .
H102 H 0.0126 1.0952 0.2577 0.043 Uiso 1 1 calc R U . . .
C103 C 0.11846(16) 1.00374(14) 0.31142(12) 0.0273(4) Uani 1 1 d . . . . .
C104 C 0.15635(16) 0.94214(14) 0.26657(12) 0.0261(4) Uani 1 1 d . . . . .
C105 C 0.24028(17) 0.87627(14) 0.27343(12) 0.0270(4) Uani 1 1 d . . . . .
C106 C 0.2947(2) 0.82398(16) 0.21871(13) 0.0375(6) Uani 1 1 d . . . . .
H106 H 0.2774 0.8244 0.1739 0.045 Uiso 1 1 calc R U . . .
C107 C 0.3744(2) 0.77475(16) 0.24351(13) 0.0364(5) Uani 1 1 d . . . . .
H107 H 0.4253 0.7356 0.2185 0.044 Uiso 1 1 calc R U . . .
C108 C 0.36779(16) 0.79290(13) 0.31564(12) 0.0260(4) Uani 1 1 d . . . . .
C109 C 0.42823(16) 0.74990(13) 0.36512(12) 0.0262(4) Uani 1 1 d . . . . .
C110 C 0.40770(16) 0.75626(13) 0.44054(12) 0.0262(4) Uani 1 1 d . . . . .
C111 C 0.45179(18) 0.69751(15) 0.49613(13) 0.0332(5) Uani 1 1 d . . . . .
H111 H 0.5035 0.6502 0.4881 0.040 Uiso 1 1 calc R U . . .
C112 C 0.40608(18) 0.72221(14) 0.56132(14) 0.0333(5) Uani 1 1 d . . . . .
H112 H 0.4180 0.6948 0.6081 0.040 Uiso 1 1 calc R U . . .
C113 C 0.33483(16) 0.79890(13) 0.54683(12) 0.0245(4) Uani 1 1 d . . . . .
C114 C 0.27632(16) 0.84975(14) 0.59876(12) 0.0247(4) Uani 1 1 d . . . . .
C115 C 0.22086(15) 0.93060(13) 0.58185(11) 0.0236(4) Uani 1 1 d . . . . .
C116 C 0.17759(18) 0.98942(14) 0.63222(12) 0.0305(5) Uani 1 1 d . . . . .
H116 H 0.1775 0.9798 0.6831 0.037 Uiso 1 1 calc R U . . .
C117 C 0.13752(18) 1.06042(14) 0.59306(13) 0.0315(5) Uani 1 1 d . . . . .
H117 H 0.1062 1.1108 0.6108 0.038 Uiso 1 1 calc R U . . .
C118 C 0.15122(16) 1.04546(13) 0.51885(12) 0.0249(4) Uani 1 1 d . . . . .
C119 C 0.11073(16) 1.09998(13) 0.46166(12) 0.0249(4) Uani 1 1 d . . . . .
C120 C 0.06723(17) 1.18960(13) 0.47249(13) 0.0280(5) Uani 1 1 d . . . . .
C121 C -0.04723(18) 1.20827(14) 0.51295(15) 0.0335(5) Uani 1 1 d . . . . .
C122 C -0.0986(2) 1.29931(16) 0.50823(14) 0.0378(6) Uani 1 1 d . . . . .
C123 C 0.10534(17) 0.94756(15) 0.20435(13) 0.0311(5) Uani 1 1 d . . . . .
C124 C 0.1469(2) 1.00164(17) 0.12997(14) 0.0393(6) Uani 1 1 d . . . . .
C125 C 0.0858(3) 1.0178(2) 0.07028(18) 0.0625(9) Uani 1 1 d . . . . .
C126 C 0.52225(17) 0.68762(14) 0.33635(13) 0.0306(5) Uani 1 1 d . . . . .
C127 C 0.50531(19) 0.59793(15) 0.34329(14) 0.0346(5) Uani 1 1 d . . . . .
C128 C 0.6024(2) 0.53086(16) 0.33344(16) 0.0447(7) Uani 1 1 d . . . . .
C129 C 0.27455(16) 0.81616(13) 0.67986(12) 0.0262(4) Uani 1 1 d . . . . .
C130 C 0.35684(17) 0.83677(15) 0.71019(13) 0.0305(5) Uani 1 1 d . . . . .
C131 C 0.3411(2) 0.82115(19) 0.79442(14) 0.0429(6) Uani 1 1 d . . . . .
N100 N 0.20359(13) 0.96631(11) 0.51379(9) 0.0226(3) Uani 1 1 d . . . . .
N101 N 0.33754(13) 0.81719(11) 0.47275(10) 0.0239(4) Uani 1 1 d . . . . .
N102 N 0.28659(13) 0.85606(11) 0.33131(10) 0.0243(4) Uani 1 1 d . . . . .
N103 N 0.14946(13) 1.00384(11) 0.37344(10) 0.0244(4) Uani 1 1 d . . . . .
F100 F 0.07846(11) 1.24154(8) 0.40714(8) 0.0354(3) Uani 1 1 d . . . . .
F101 F 0.11845(10) 1.21422(8) 0.51221(8) 0.0328(3) Uani 1 1 d . . . . .
F102 F -0.09949(13) 1.17151(14) 0.48640(15) 0.0860(8) Uani 1 1 d . . . . .
F103 F -0.05659(13) 1.17749(11) 0.58556(11) 0.0685(6) Uani 1 1 d . . . . .
F104 F -0.1121(2) 1.32993(15) 0.44083(11) 0.0987(9) Uani 1 1 d . . . . .
F105 F -0.04517(14) 1.34369(11) 0.52264(13) 0.0675(6) Uani 1 1 d . . . . .
F106 F -0.18894(12) 1.30770(10) 0.55344(10) 0.0521(4) Uani 1 1 d . . . . .
F107 F 0.11129(12) 0.87195(9) 0.18876(8) 0.0399(3) Uani 1 1 d . . . . .
F108 F 0.00410(10) 0.97834(10) 0.22397(8) 0.0405(3) Uani 1 1 d . . . . .
F109 F 0.24066(14) 0.96440(14) 0.10117(10) 0.0746(6) Uani 1 1 d . . . . .
F110 F 0.15088(17) 1.07555(12) 0.14189(10) 0.0659(5) Uani 1 1 d . . . . .
F111 F 0.0709(3) 0.95022(17) 0.05801(14) 0.1250(12) Uani 1 1 d . . . . .
F112 F 0.1351(2) 1.05794(13) 0.00839(10) 0.0799(7) Uani 1 1 d . . . . .
F113 F -0.0018(2) 1.0659(2) 0.08986(15) 0.1136(10) Uani 1 1 d . . . . .
F114 F 0.56352(10) 0.71190(9) 0.26455(8) 0.0382(3) Uani 1 1 d . . . . .
F115 F 0.59638(10) 0.68095(9) 0.37252(8) 0.0385(3) Uani 1 1 d . . . . .
F116 F 0.45636(13) 0.59734(9) 0.29216(10) 0.0480(4) Uani 1 1 d . . . . .
F117 F 0.44654(14) 0.57496(10) 0.40953(10) 0.0549(5) Uani 1 1 d . . . . .
F118 F 0.66943(14) 0.55323(11) 0.27364(11) 0.0678(6) Uani 1 1 d . . . . .
F119 F 0.64276(17) 0.51502(12) 0.39087(12) 0.0745(6) Uani 1 1 d . . . . .
F120 F 0.57934(16) 0.46120(10) 0.32728(11) 0.0648(5) Uani 1 1 d . . . . .
F121 F 0.28519(11) 0.73259(8) 0.69486(8) 0.0353(3) Uani 1 1 d . . . . .
F122 F 0.18348(10) 0.84432(9) 0.72351(7) 0.0336(3) Uani 1 1 d . . . . .
F123 F 0.44743(11) 0.79120(11) 0.68318(9) 0.0480(4) Uani 1 1 d . . . . .
F124 F 0.36321(13) 0.91681(10) 0.68678(9) 0.0460(4) Uani 1 1 d . . . . .
F125 F 0.32957(19) 0.74527(13) 0.82312(10) 0.0748(6) Uani 1 1 d . . . . .
F126 F 0.26095(15) 0.87176(15) 0.82534(10) 0.0739(6) Uani 1 1 d . . . . .
F127 F 0.42153(14) 0.83410(13) 0.81178(10) 0.0616(5) Uani 1 1 d . . . . .
C200 C -0.02283(16) 0.67142(13) 0.09999(12) 0.0254(4) Uani 1 1 d . . . . .
C201 C -0.06568(18) 0.73365(14) 0.04535(13) 0.0306(5) Uani 1 1 d . . . . .
H201 H -0.1201 0.7788 0.0549 0.037 Uiso 1 1 calc R U . . .
C202 C -0.01433(18) 0.71567(14) -0.02113(13) 0.0303(5) Uani 1 1 d . . . . .
H202 H -0.0240 0.7467 -0.0674 0.036 Uiso 1 1 calc R U . . .
C203 C 0.05893(16) 0.63977(13) -0.00925(11) 0.0231(4) Uani 1 1 d . . . . .
C204 C 0.12012(16) 0.59213(13) -0.06285(11) 0.0239(4) Uani 1 1 d . . . . .
C205 C 0.17333(16) 0.51034(13) -0.04792(11) 0.0243(4) Uani 1 1 d . . . . .
C206 C 0.21040(18) 0.45196(14) -0.09872(12) 0.0303(5) Uani 1 1 d . . . . .
H206 H 0.2075 0.4628 -0.1491 0.036 Uiso 1 1 calc R U . . .
C207 C 0.24981(18) 0.37927(14) -0.06130(13) 0.0306(5) Uani 1 1 d . . . . .
H207 H 0.2781 0.3292 -0.0802 0.037 Uiso 1 1 calc R U . . .
C208 C 0.24091(16) 0.39176(13) 0.01305(12) 0.0259(4) Uani 1 1 d . . . . .
C209 C 0.27935(17) 0.33351(14) 0.06931(12) 0.0285(5) Uani 1 1 d . . . . .
C210 C 0.28527(17) 0.35113(14) 0.13679(12) 0.0283(5) Uani 1 1 d . . . . .
C211 C 0.34395(19) 0.29829(16) 0.18770(14) 0.0370(6) Uani 1 1 d . . . . .
H211 H 0.3829 0.2446 0.1831 0.044 Uiso 1 1 calc R U . . .
C212 C 0.33272(19) 0.33990(16) 0.24262(13) 0.0355(5) Uani 1 1 d . . . . .
H212 H 0.3642 0.3218 0.2832 0.043 Uiso 1 1 calc R U . . .
C213 C 0.26345(17) 0.41790(14) 0.22843(12) 0.0282(5) Uani 1 1 d . . . . .
C214 C 0.21914(17) 0.47537(14) 0.27674(11) 0.0277(5) Uani 1 1 d . . . . .
C215 C 0.13347(18) 0.53888(15) 0.27087(12) 0.0304(5) Uani 1 1 d . . . . .
C216 C 0.0692(2) 0.58148(17) 0.32954(13) 0.0410(6) Uani 1 1 d . . . . .
H216 H 0.0802 0.5756 0.3774 0.049 Uiso 1 1 calc R U . . .
C217 C -0.0090(2) 0.63081(17) 0.30400(13) 0.0403(6) Uani 1 1 d . . . . .
H217 H -0.0644 0.6652 0.3309 0.048 Uiso 1 1 calc R U . . .
C218 C 0.00689(17) 0.62193(14) 0.22763(12) 0.0291(5) Uani 1 1 d . . . . .
C219 C -0.05082(16) 0.66895(14) 0.17713(12) 0.0271(4) Uani 1 1 d . . . . .
C220 C -0.15056(17) 0.72396(15) 0.20750(13) 0.0303(5) Uani 1 1 d . . . . .
C221 C -0.1442(2) 0.81357(16) 0.21062(14) 0.0378(6) Uani 1 1 d . . . . .
C222 C -0.2447(3) 0.8766(2) 0.2141(2) 0.0568(8) Uani 1 1 d . . . . .
C223 C 0.12357(17) 0.62924(14) -0.14360(12) 0.0264(4) Uani 1 1 d . . . . .
C224 C 0.03899(17) 0.61413(14) -0.17532(12) 0.0288(5) Uani 1 1 d . . . . .
C225 C 0.06091(19) 0.62238(15) -0.25970(13) 0.0333(5) Uani 1 1 d . . . . .
C226 C 0.31957(19) 0.24510(15) 0.05531(14) 0.0341(5) Uani 1 1 d . . . . .
C227 C 0.4329(2) 0.22492(18) 0.01361(15) 0.0432(6) Uani 1 1 d . . . . .
C228 C 0.4674(3) 0.1384(3) -0.0110(2) 0.0804(13) Uani 1 1 d . . . . .
C229 C 0.26218(18) 0.46519(15) 0.34398(12) 0.0304(5) Uani 1 1 d . . . . .
C230 C 0.21574(19) 0.40725(16) 0.41398(13) 0.0359(5) Uani 1 1 d . . . . .
C231 C 0.2341(2) 0.41834(17) 0.48700(14) 0.0427(6) Uani 1 1 d . . . . .
N200 N 0.09373(14) 0.56475(11) 0.20994(10) 0.0260(4) Uani 1 1 d . . . . .
N201 N 0.23845(14) 0.42341(11) 0.16269(10) 0.0264(4) Uani 1 1 d . . . . .
N202 N 0.19363(13) 0.47210(11) 0.01932(9) 0.0238(4) Uani 1 1 d . . . . .
N203 N 0.05313(13) 0.61604(11) 0.06508(9) 0.0235(4) Uani 1 1 d . . . . .
F200 F -0.21913(10) 0.73105(9) 0.16646(8) 0.0379(3) Uani 1 1 d . . . . .
F201 F -0.19515(11) 0.69100(10) 0.27638(8) 0.0431(4) Uani 1 1 d . . . . .
F202 F -0.07786(13) 0.84311(10) 0.15039(10) 0.0514(4) Uani 1 1 d . . . . .
F203 F -0.11021(15) 0.81296(11) 0.27010(10) 0.0572(5) Uani 1 1 d . . . . .
F204 F -0.27100(17) 0.89481(12) 0.15020(12) 0.0723(6) Uani 1 1 d . . . . .
F205 F -0.31894(16) 0.84891(14) 0.26562(13) 0.0805(7) Uani 1 1 d . . . . .
F206 F -0.23405(19) 0.94588(12) 0.22976(14) 0.0876(8) Uani 1 1 d . . . . .
F207 F 0.21403(10) 0.59933(9) -0.18704(7) 0.0320(3) Uani 1 1 d . . . . .
F208 F 0.11722(11) 0.71221(8) -0.15542(7) 0.0330(3) Uani 1 1 d . . . . .
F209 F 0.02090(13) 0.53796(10) -0.14696(9) 0.0493(4) Uani 1 1 d . . . . .
F210 F -0.04723(11) 0.66807(11) -0.15452(9) 0.0483(4) Uani 1 1 d . . . . .
F211 F 0.13040(14) 0.55902(12) -0.28238(9) 0.0601(5) Uani 1 1 d . . . . .
F212 F -0.02277(12) 0.62258(10) -0.27988(8) 0.0457(4) Uani 1 1 d . . . . .
F213 F 0.09276(13) 0.69149(10) -0.29210(8) 0.0499(4) Uani 1 1 d . . . . .
F214 F 0.30986(12) 0.18985(9) 0.11880(8) 0.0401(3) Uani 1 1 d . . . . .
F215 F 0.26510(11) 0.22384(9) 0.01553(9) 0.0403(3) Uani 1 1 d . . . . .
F216 F 0.45143(13) 0.28198(11) -0.04645(11) 0.0623(5) Uani 1 1 d . . . . .
F217 F 0.49036(13) 0.22774(16) 0.05789(12) 0.0801(7) Uani 1 1 d . . . . .
F218 F 0.4280(2) 0.1408(2) -0.06658(19) 0.1305(13) Uani 1 1 d . . . . .
F219 F 0.56786(17) 0.12816(15) -0.03879(13) 0.0928(8) Uani 1 1 d . . . . .
F220 F 0.4449(3) 0.08047(16) 0.0399(2) 0.171(2) Uani 1 1 d . . . . .
F221 F 0.36396(10) 0.43548(10) 0.32865(8) 0.0383(3) Uani 1 1 d . . . . .
F222 F 0.25145(12) 0.53995(9) 0.36381(8) 0.0406(3) Uani 1 1 d . . . . .
F223 F 0.25662(16) 0.32774(10) 0.40583(9) 0.0593(5) Uani 1 1 d . . . . .
F224 F 0.11669(13) 0.41732(13) 0.42178(10) 0.0643(5) Uani 1 1 d . . . . .
F225 F 0.20731(16) 0.35616(12) 0.53969(9) 0.0641(5) Uani 1 1 d . . . . .
F226 F 0.17657(19) 0.48691(12) 0.50809(10) 0.0766(7) Uani 1 1 d . . . . .
F227 F 0.32861(15) 0.42007(14) 0.48100(10) 0.0675(5) Uani 1 1 d . . . . .
Zn2 Zn 0.16065(2) 0.52872(2) 0.10973(2) 0.02304(7) Uani 1 1 d D . . . .
O1 O 0.27582(13) 0.59935(11) 0.07854(10) 0.0391(4) Uani 1 1 d D . . . .
C1 C 0.2631(3) 0.6833(2) 0.09122(19) 0.0577(8) Uani 1 1 d D . . . .
H1A H 0.3240 0.6888 0.1053 0.069 Uiso 1 1 calc R U . . .
H1B H 0.2043 0.6938 0.1329 0.069 Uiso 1 1 calc R U . . .
C2 C 0.2476(3) 0.7456(2) 0.0267(3) 0.0761(11) Uani 1 1 d . . . . .
H2A H 0.2395 0.8007 0.0383 0.114 Uiso 1 1 calc R U . . .
H2B H 0.3062 0.7364 -0.0145 0.114 Uiso 1 1 calc R U . . .
H2C H 0.1865 0.7414 0.0131 0.114 Uiso 1 1 calc R U . . .
O6 O 0.3778(11) 0.9929(10) 0.3727(5) 0.038(3) Uani 0.645(12) 1 d D . P A 3
C7 C 0.3862(4) 1.0478(4) 0.3022(3) 0.0484(16) Uani 0.645(12) 1 d D . P A 3
H7A H 0.4156 1.0947 0.3042 0.058 Uiso 0.645(12) 1 calc R U P A 3
H7B H 0.3176 1.0705 0.2931 0.058 Uiso 0.645(12) 1 calc R U P A 3
C8 C 0.4495(7) 1.0065(4) 0.2404(3) 0.076(3) Uani 0.645(12) 1 d . . P A 3
H8A H 0.4526 1.0461 0.1943 0.114 Uiso 0.645(12) 1 calc R U P A 3
H8B H 0.5180 0.9850 0.2485 0.114 Uiso 0.645(12) 1 calc R U P A 3
H8C H 0.4199 0.9608 0.2373 0.114 Uiso 0.645(12) 1 calc R U P A 3
O6' O 0.3819(19) 0.9772(18) 0.3734(8) 0.030(3) Uani 0.355(12) 1 d D . P A 4
C7' C 0.4360(8) 0.9959(8) 0.2997(5) 0.052(3) Uani 0.355(12) 1 d D . P A 4
H7'A H 0.4437 0.9499 0.2733 0.063 Uiso 0.355(12) 1 calc R U P A 4
H7'B H 0.5045 1.0033 0.2989 0.063 Uiso 0.355(12) 1 calc R U P A 4
C8' C 0.3824(11) 1.0702(14) 0.2638(10) 0.129(10) Uani 0.355(12) 1 d . . P A 4
H8'A H 0.4200 1.0832 0.2127 0.194 Uiso 0.355(12) 1 calc R U P A 4
H8'B H 0.3150 1.0624 0.2643 0.194 Uiso 0.355(12) 1 calc R U P A 4
H8'C H 0.3756 1.1157 0.2898 0.194 Uiso 0.355(12) 1 calc R U P A 4
H1 H 0.332(2) 0.587(2) 0.048(3) 0.194 Uiso 1 1 d D U . . .
H6 H 0.397(5) 1.014(4) 0.4020(12) 0.194 Uiso 0.645(12) 1 d D U P A 3
H6' H 0.409(10) 0.997(12) 0.3990(18) 0.194 Uiso 0.355(12) 1 d D U P A 4

loop_
_atom_site_aniso_label
_atom_site_aniso_U_11
_atom_site_aniso_U_22
_atom_site_aniso_U_33
_atom_site_aniso_U_23
_atom_site_aniso_U_13
_atom_site_aniso_U_12
Zn1 0.01965(12) 0.02290(12) 0.02263(12) -0.00564(9) -0.00453(9) -0.00176(9)
C100 0.0214(10) 0.0268(11) 0.0331(11) -0.0041(9) -0.0059(9) -0.0025(8)
C101 0.0348(13) 0.0314(12) 0.0471(15) -0.0094(11) -0.0203(11) 0.0063(10)
C102 0.0317(12) 0.0359(13) 0.0421(14) -0.0068(11) -0.0193(10) 0.0034(10)
C103 0.0200(10) 0.0308(11) 0.0312(11) -0.0029(9) -0.0078(8) -0.0048(8)
C104 0.0252(10) 0.0316(11) 0.0233(10) -0.0041(9) -0.0076(8) -0.0071(9)
C105 0.0271(11) 0.0298(11) 0.0247(10) -0.0072(9) -0.0055(8) -0.0048(9)
C106 0.0412(14) 0.0428(14) 0.0277(12) -0.0132(10) -0.0087(10) 0.0008(11)
C107 0.0416(14) 0.0373(13) 0.0268(11) -0.0126(10) -0.0061(10) 0.0037(11)
C108 0.0241(10) 0.0267(11) 0.0265(10) -0.0086(9) -0.0023(8) -0.0038(8)
C109 0.0201(10) 0.0228(10) 0.0345(11) -0.0094(9) -0.0025(8) -0.0019(8)
C110 0.0210(10) 0.0265(11) 0.0315(11) -0.0088(9) -0.0070(8) -0.0010(8)
C111 0.0320(12) 0.0294(12) 0.0377(13) -0.0105(10) -0.0125(10) 0.0048(9)
C112 0.0359(13) 0.0281(12) 0.0351(12) -0.0046(10) -0.0146(10) 0.0019(10)
C113 0.0234(10) 0.0228(10) 0.0280(10) -0.0035(8) -0.0072(8) -0.0049(8)
C114 0.0213(10) 0.0300(11) 0.0240(10) -0.0037(8) -0.0053(8) -0.0082(8)
C115 0.0202(10) 0.0261(10) 0.0243(10) -0.0055(8) -0.0027(8) -0.0059(8)
C116 0.0346(12) 0.0309(12) 0.0247(11) -0.0087(9) -0.0020(9) -0.0055(9)
C117 0.0326(12) 0.0291(11) 0.0313(12) -0.0128(9) -0.0021(9) -0.0020(9)
C118 0.0215(10) 0.0251(10) 0.0278(10) -0.0068(9) -0.0014(8) -0.0062(8)
C119 0.0207(10) 0.0212(10) 0.0311(11) -0.0061(8) -0.0018(8) -0.0043(8)
C120 0.0267(11) 0.0208(10) 0.0355(12) -0.0056(9) -0.0034(9) -0.0065(8)
C121 0.0271(11) 0.0251(11) 0.0476(14) -0.0122(10) -0.0025(10) -0.0051(9)
C122 0.0406(14) 0.0327(13) 0.0366(13) -0.0134(11) -0.0048(11) 0.0015(11)
C123 0.0282(11) 0.0390(13) 0.0277(11) -0.0069(10) -0.0097(9) -0.0046(9)
C124 0.0422(14) 0.0416(14) 0.0305(12) -0.0023(11) -0.0096(11) -0.0036(11)
C125 0.092(3) 0.0547(19) 0.0445(17) 0.0048(15) -0.0340(18) -0.0117(19)
C126 0.0227(11) 0.0304(12) 0.0362(12) -0.0118(10) -0.0012(9) -0.0011(9)
C127 0.0335(12) 0.0312(12) 0.0365(13) -0.0117(10) -0.0041(10) -0.0007(10)
C128 0.0543(17) 0.0331(13) 0.0441(15) -0.0133(12) -0.0179(13) 0.0101(12)
C129 0.0247(10) 0.0273(11) 0.0253(10) -0.0006(9) -0.0048(8) -0.0076(8)
C130 0.0270(11) 0.0357(12) 0.0290(11) -0.0047(10) -0.0066(9) -0.0071(9)
C131 0.0435(15) 0.0569(17) 0.0326(13) -0.0040(12) -0.0163(11) -0.0123(13)
N100 0.0212(8) 0.0225(8) 0.0237(8) -0.0052(7) -0.0033(7) -0.0043(7)
N101 0.0215(9) 0.0248(9) 0.0258(9) -0.0064(7) -0.0060(7) -0.0026(7)
N102 0.0215(9) 0.0274(9) 0.0238(9) -0.0063(7) -0.0047(7) -0.0033(7)
N103 0.0221(9) 0.0247(9) 0.0259(9) -0.0048(7) -0.0058(7) -0.0027(7)
F100 0.0404(8) 0.0237(6) 0.0381(8) -0.0007(6) -0.0063(6) -0.0062(6)
F101 0.0344(7) 0.0261(6) 0.0419(8) -0.0093(6) -0.0089(6) -0.0099(5)
F102 0.0277(8) 0.0880(14) 0.164(2) -0.0958(16) 0.0016(11) -0.0109(9)
F103 0.0437(10) 0.0585(11) 0.0635(12) 0.0258(9) 0.0124(8) 0.0038(8)
F104 0.1105(19) 0.0985(17) 0.0424(11) -0.0049(11) -0.0175(11) 0.0567(15)
F105 0.0557(11) 0.0418(9) 0.1070(16) -0.0424(10) 0.0041(10) -0.0114(8)
F106 0.0380(9) 0.0412(9) 0.0648(11) -0.0191(8) 0.0051(8) 0.0057(7)
F107 0.0497(9) 0.0408(8) 0.0374(8) -0.0102(6) -0.0187(7) -0.0109(7)
F108 0.0262(7) 0.0599(10) 0.0398(8) -0.0150(7) -0.0125(6) -0.0048(6)
F109 0.0459(10) 0.0948(15) 0.0458(10) 0.0196(10) 0.0073(8) 0.0069(10)
F110 0.1021(16) 0.0589(11) 0.0450(10) 0.0003(8) -0.0125(10) -0.0442(11)
F111 0.246(4) 0.103(2) 0.0742(16) 0.0233(14) -0.103(2) -0.084(2)
F112 0.1177(19) 0.0755(14) 0.0368(10) 0.0139(9) -0.0277(11) -0.0106(13)
F113 0.0733(16) 0.151(3) 0.0888(18) 0.0263(17) -0.0427(14) 0.0151(16)
F114 0.0306(7) 0.0387(8) 0.0366(7) -0.0089(6) 0.0050(6) -0.0025(6)
F115 0.0230(7) 0.0412(8) 0.0529(9) -0.0183(7) -0.0097(6) 0.0017(6)
F116 0.0517(10) 0.0355(8) 0.0672(11) -0.0160(8) -0.0289(8) -0.0039(7)
F117 0.0663(11) 0.0383(8) 0.0523(10) -0.0138(7) 0.0132(8) -0.0202(8)
F118 0.0526(11) 0.0551(11) 0.0730(13) -0.0224(10) 0.0093(9) 0.0159(9)
F119 0.0943(15) 0.0528(11) 0.0840(14) -0.0205(10) -0.0599(13) 0.0244(10)
F120 0.0890(14) 0.0282(8) 0.0776(13) -0.0193(8) -0.0310(11) 0.0106(8)
F121 0.0420(8) 0.0296(7) 0.0334(7) 0.0025(6) -0.0096(6) -0.0116(6)
F122 0.0248(7) 0.0428(8) 0.0274(7) -0.0013(6) -0.0004(5) -0.0065(6)
F123 0.0248(7) 0.0697(11) 0.0533(10) -0.0226(8) -0.0093(7) -0.0047(7)
F124 0.0565(10) 0.0431(9) 0.0492(9) 0.0039(7) -0.0253(8) -0.0255(7)
F125 0.1138(18) 0.0745(13) 0.0475(11) 0.0227(10) -0.0408(11) -0.0444(13)
F126 0.0586(12) 0.1197(18) 0.0460(10) -0.0408(11) -0.0107(9) 0.0007(12)
F127 0.0598(11) 0.0906(14) 0.0477(10) -0.0069(9) -0.0319(9) -0.0216(10)
C200 0.0254(10) 0.0265(11) 0.0266(10) -0.0075(9) -0.0071(8) -0.0052(8)
C201 0.0297(11) 0.0288(11) 0.0342(12) -0.0090(9) -0.0108(9) -0.0003(9)
C202 0.0337(12) 0.0280(11) 0.0292(11) -0.0047(9) -0.0111(9) -0.0018(9)
C203 0.0236(10) 0.0249(10) 0.0222(10) -0.0019(8) -0.0069(8) -0.0073(8)
C204 0.0240(10) 0.0294(11) 0.0190(9) -0.0014(8) -0.0050(8) -0.0092(8)
C205 0.0223(10) 0.0308(11) 0.0208(10) -0.0052(8) -0.0040(8) -0.0073(8)
C206 0.0342(12) 0.0346(12) 0.0226(10) -0.0084(9) -0.0066(9) -0.0044(9)
C207 0.0338(12) 0.0306(12) 0.0290(11) -0.0116(9) -0.0089(9) -0.0014(9)
C208 0.0240(10) 0.0280(11) 0.0267(11) -0.0070(9) -0.0069(8) -0.0036(8)
C209 0.0246(11) 0.0304(11) 0.0296(11) -0.0080(9) -0.0068(9) -0.0005(9)
C210 0.0265(11) 0.0303(11) 0.0281(11) -0.0061(9) -0.0088(9) -0.0016(9)
C211 0.0373(13) 0.0383(13) 0.0337(12) -0.0068(10) -0.0167(10) 0.0061(10)
C212 0.0344(12) 0.0416(14) 0.0304(12) -0.0062(10) -0.0153(10) 0.0017(10)
C213 0.0268(11) 0.0333(12) 0.0261(11) -0.0041(9) -0.0094(9) -0.0060(9)
C214 0.0297(11) 0.0362(12) 0.0200(10) -0.0024(9) -0.0085(8) -0.0107(9)
C215 0.0358(12) 0.0351(12) 0.0219(10) -0.0067(9) -0.0063(9) -0.0085(10)
C216 0.0495(15) 0.0505(15) 0.0227(11) -0.0140(11) -0.0110(10) 0.0009(12)
C217 0.0424(14) 0.0476(15) 0.0279(12) -0.0148(11) -0.0056(10) 0.0022(12)
C218 0.0290(11) 0.0337(12) 0.0248(11) -0.0091(9) -0.0042(9) -0.0047(9)
C219 0.0259(11) 0.0282(11) 0.0283(11) -0.0104(9) -0.0034(9) -0.0053(9)
C220 0.0255(11) 0.0377(12) 0.0297(11) -0.0136(10) -0.0049(9) -0.0040(9)
C221 0.0413(14) 0.0383(13) 0.0403(14) -0.0210(11) -0.0135(11) -0.0019(11)
C222 0.0571(19) 0.0492(17) 0.066(2) -0.0320(16) -0.0201(17) 0.0134(15)
C223 0.0266(11) 0.0302(11) 0.0224(10) -0.0010(9) -0.0037(8) -0.0106(9)
C224 0.0295(11) 0.0330(12) 0.0241(11) 0.0000(9) -0.0075(9) -0.0094(9)
C225 0.0352(12) 0.0362(13) 0.0278(11) -0.0006(10) -0.0111(10) -0.0058(10)
C226 0.0345(12) 0.0331(12) 0.0360(13) -0.0080(10) -0.0114(10) -0.0032(10)
C227 0.0392(14) 0.0505(16) 0.0371(14) -0.0127(12) -0.0108(11) 0.0038(12)
C228 0.083(3) 0.070(2) 0.057(2) -0.021(2) 0.005(2) 0.028(2)
C229 0.0340(12) 0.0359(12) 0.0273(11) -0.0053(9) -0.0122(9) -0.0120(10)
C230 0.0371(13) 0.0435(14) 0.0275(12) -0.0003(10) -0.0103(10) -0.0104(11)
C231 0.0507(16) 0.0461(15) 0.0267(12) -0.0032(11) -0.0142(11) 0.0027(12)
N200 0.0276(9) 0.0302(9) 0.0214(8) -0.0062(7) -0.0058(7) -0.0057(7)
N201 0.0259(9) 0.0295(9) 0.0250(9) -0.0066(7) -0.0079(7) -0.0036(7)
N202 0.0233(9) 0.0266(9) 0.0220(8) -0.0053(7) -0.0063(7) -0.0036(7)
N203 0.0221(8) 0.0268(9) 0.0217(8) -0.0050(7) -0.0040(7) -0.0049(7)
F200 0.0244(7) 0.0498(9) 0.0454(8) -0.0254(7) -0.0087(6) -0.0013(6)
F201 0.0316(8) 0.0543(9) 0.0365(8) -0.0137(7) 0.0057(6) -0.0050(7)
F202 0.0561(10) 0.0417(9) 0.0599(10) -0.0189(8) -0.0042(8) -0.0167(8)
F203 0.0742(12) 0.0535(10) 0.0610(11) -0.0268(9) -0.0368(9) -0.0044(9)
F204 0.0795(14) 0.0589(12) 0.0825(14) -0.0224(10) -0.0448(12) 0.0184(10)
F205 0.0564(12) 0.0800(14) 0.0874(15) -0.0382(12) 0.0071(11) 0.0155(11)
F206 0.1047(18) 0.0511(11) 0.1212(19) -0.0553(13) -0.0481(15) 0.0209(11)
F207 0.0263(7) 0.0425(8) 0.0233(6) -0.0020(6) 0.0001(5) -0.0091(6)
F208 0.0406(8) 0.0290(7) 0.0289(7) 0.0021(5) -0.0068(6) -0.0134(6)
F209 0.0654(11) 0.0496(9) 0.0453(9) 0.0181(7) -0.0313(8) -0.0372(8)
F210 0.0270(7) 0.0738(11) 0.0473(9) -0.0273(8) -0.0072(6) -0.0014(7)
F211 0.0617(11) 0.0718(12) 0.0461(10) -0.0305(9) -0.0190(8) 0.0148(9)
F212 0.0475(9) 0.0624(10) 0.0344(8) 0.0016(7) -0.0233(7) -0.0171(8)
F213 0.0600(10) 0.0567(10) 0.0349(8) 0.0184(7) -0.0196(7) -0.0289(8)
F214 0.0478(9) 0.0302(7) 0.0392(8) -0.0016(6) -0.0121(7) -0.0031(6)
F215 0.0449(8) 0.0326(7) 0.0516(9) -0.0127(7) -0.0233(7) -0.0041(6)
F216 0.0377(9) 0.0609(11) 0.0633(11) 0.0067(9) 0.0073(8) 0.0001(8)
F217 0.0303(9) 0.145(2) 0.0731(13) -0.0555(14) -0.0182(9) 0.0088(11)
F218 0.108(2) 0.165(3) 0.143(3) -0.123(3) -0.0122(19) -0.002(2)
F219 0.0694(14) 0.0940(17) 0.0834(16) -0.0345(13) 0.0029(12) 0.0376(12)
F220 0.187(4) 0.0489(14) 0.164(3) -0.0071(17) 0.083(3) 0.0366(18)
F221 0.0306(7) 0.0569(9) 0.0323(7) -0.0054(7) -0.0125(6) -0.0137(6)
F222 0.0553(9) 0.0409(8) 0.0348(8) -0.0066(6) -0.0196(7) -0.0159(7)
F223 0.0988(15) 0.0393(9) 0.0388(9) -0.0071(7) -0.0049(9) -0.0235(9)
F224 0.0404(9) 0.0971(15) 0.0516(10) 0.0204(10) -0.0159(8) -0.0301(9)
F225 0.0920(15) 0.0621(11) 0.0274(8) 0.0064(8) -0.0116(9) -0.0099(10)
F226 0.1142(18) 0.0576(12) 0.0423(10) -0.0189(9) -0.0127(11) 0.0163(11)
F227 0.0627(12) 0.1034(16) 0.0458(10) -0.0067(10) -0.0333(9) -0.0154(11)
Zn2 0.02340(13) 0.02660(13) 0.02001(12) -0.00593(9) -0.00609(9) -0.00344(10)
O1 0.0333(9) 0.0422(10) 0.0459(10) -0.0124(8) -0.0049(8) -0.0154(8)
C1 0.068(2) 0.0553(19) 0.0594(19) -0.0226(16) -0.0027(16) -0.0325(16)
C2 0.083(3) 0.050(2) 0.106(3) -0.009(2) -0.038(2) -0.0178(18)
O6 0.032(3) 0.041(6) 0.045(4) -0.002(2) -0.008(2) -0.020(3)
C7 0.036(3) 0.046(3) 0.051(3) 0.016(2) -0.006(2) -0.012(3)
C8 0.120(6) 0.070(4) 0.041(3) -0.002(3) -0.003(3) -0.046(4)
O6' 0.042(6) 0.036(9) 0.019(5) -0.010(4) -0.001(4) -0.025(5)
C7' 0.049(6) 0.069(8) 0.037(5) -0.007(4) 0.010(4) -0.032(6)
C8' 0.073(9) 0.18(2) 0.117(14) 0.103(14) -0.058(10) -0.069(11)

loop_
_atom_type_symbol
_atom_type_description
_atom_type_scat_dispersion_real
_atom_type_scat_dispersion_imag
_atom_type_scat_source
C C 0.0033 0.0016 'International Tables Vol C Tables 4.2.6.8 and 6.1.1.4'
H H 0.0000 0.0000 'International Tables Vol C Tables 4.2.6.8 and 6.1.1.4'
N N 0.0061 0.0033 'International Tables Vol C Tables 4.2.6.8 and 6.1.1.4'
F F 0.0171 0.0103 'International Tables Vol C Tables 4.2.6.8 and 6.1.1.4'
Zn Zn 0.2839 1.4301 'International Tables Vol C Tables 4.2.6.8 and 6.1.1.4'
O O 0.0106 0.0060 'International Tables Vol C Tables 4.2.6.8 and 6.1.1.4'

loop_
_geom_angle_atom_site_label_1
_geom_angle_atom_site_label_2
_geom_angle_atom_site_label_3
_geom_angle
O6' Zn1 N103 101.2(8)
O6' Zn1 N102 95.8(5)
N103 Zn1 N102 89.21(7)
O6' Zn1 N101 95.5(8)
N103 Zn1 N101 163.30(7)
N102 Zn1 N101 88.85(7)
O6' Zn1 N100 99.4(5)
N103 Zn1 N100 88.78(7)
N102 Zn1 N100 164.78(7)
N101 Zn1 N100 88.75(7)
N103 Zn1 O6 96.4(4)
N102 Zn1 O6 99.6(3)
N101 Zn1 O6 100.3(4)
N100 Zn1 O6 95.6(3)
N103 C100 C119 124.95(19)
N103 C100 C101 109.22(19)
C119 C100 C101 125.7(2)
C102 C101 C100 107.0(2)
C101 C102 C103 107.6(2)
N103 C103 C104 124.90(19)
N103 C103 C102 108.87(19)
C104 C103 C102 126.0(2)
C103 C104 C105 125.4(2)
C103 C104 C123 117.56(19)
C105 C104 C123 117.04(19)
N102 C105 C104 124.59(19)
N102 C105 C106 109.31(19)
C104 C105 C106 126.0(2)
C107 C106 C105 107.2(2)
C106 C107 C108 107.1(2)
N102 C108 C109 124.09(19)
N102 C108 C107 109.12(19)
C109 C108 C107 126.6(2)
C108 C109 C110 125.82(19)
C108 C109 C126 117.47(19)
C110 C109 C126 116.65(19)
N101 C110 C109 124.53(19)
N101 C110 C111 109.47(19)
C109 C110 C111 125.9(2)
C112 C111 C110 107.3(2)
C111 C112 C113 107.2(2)
N101 C113 C114 124.64(19)
N101 C113 C112 108.86(18)
C114 C113 C112 126.4(2)
C113 C114 C115 125.5(2)
C113 C114 C129 117.61(19)
C115 C114 C129 116.82(18)
N100 C115 C114 124.57(19)
N100 C115 C116 109.44(18)
C114 C115 C116 125.9(2)
C117 C116 C115 107.0(2)
C116 C117 C118 107.2(2)
N100 C118 C119 124.30(19)
N100 C118 C117 109.09(19)
C119 C118 C117 126.4(2)
C100 C119 C118 125.26(19)
C100 C119 C120 117.22(19)
C118 C119 C120 117.44(19)
F100 C120 F101 105.12(17)
F100 C120 C119 111.03(18)
F101 C120 C119 111.06(18)
F100 C120 C121 107.27(18)
F101 C120 C121 106.04(18)
C119 C120 C121 115.66(18)
F102 C121 F103 108.4(2)
F102 C121 C122 107.3(2)
F103 C121 C122 106.12(19)
F102 C121 C120 109.48(19)
F103 C121 C120 108.9(2)
C122 C121 C120 116.3(2)
F105 C122 F106 109.5(2)
F105 C122 F104 107.2(3)
F106 C122 F104 107.0(2)
F105 C122 C121 112.4(2)
F106 C122 C121 110.6(2)
F104 C122 C121 110.1(2)
F107 C123 F108 104.62(19)
F107 C123 C104 111.74(18)
F108 C123 C104 111.03(18)
F107 C123 C124 106.41(19)
F108 C123 C124 106.46(19)
C104 C123 C124 115.8(2)
F109 C124 F110 108.5(3)
F109 C124 C125 106.9(2)
F110 C124 C125 106.7(2)
F109 C124 C123 108.6(2)
F110 C124 C123 109.9(2)
C125 C124 C123 116.0(2)
F111 C125 F113 109.0(4)
F111 C125 F112 109.8(3)
F113 C125 F112 106.5(3)
F111 C125 C124 112.1(3)
F113 C125 C124 110.3(3)
F112 C125 C124 109.0(3)
F114 C126 F115 105.47(18)
F114 C126 C109 111.58(19)
F115 C126 C109 110.88(18)
F114 C126 C127 106.34(18)
F115 C126 C127 106.33(18)
C109 C126 C127 115.58(19)
F116 C127 F117 107.5(2)
F116 C127 C128 107.6(2)
F117 C127 C128 107.1(2)
F116 C127 C126 108.6(2)
F117 C127 C126 110.27(19)
C128 C127 C126 115.4(2)
F118 C128 F119 109.4(3)
F118 C128 F120 108.3(2)
F119 C128 F120 107.6(2)
F118 C128 C127 111.0(2)
F119 C128 C127 111.1(2)
F120 C128 C127 109.3(2)
F121 C129 F122 104.71(17)
F121 C129 C114 111.84(18)
F122 C129 C114 111.02(17)
F121 C129 C130 106.04(17)
F122 C129 C130 106.50(17)
C114 C129 C130 115.96(18)
F124 C130 F123 107.6(2)
F124 C130 C131 106.9(2)
F123 C130 C131 107.1(2)
F124 C130 C129 109.93(18)
F123 C130 C129 108.85(18)
C131 C130 C129 116.2(2)
F125 C131 F126 108.2(3)
F125 C131 F127 108.5(2)
F126 C131 F127 107.5(2)
F125 C131 C130 111.7(2)
F126 C131 C130 111.6(2)
F127 C131 C130 109.3(2)
C115 N100 C118 107.15(17)
C115 N100 Zn1 127.91(14)
C118 N100 Zn1 124.42(14)
C110 N101 C113 107.13(17)
C110 N101 Zn1 124.79(14)
C113 N101 Zn1 127.95(14)
C105 N102 C108 107.16(17)
C105 N102 Zn1 127.57(14)
C108 N102 Zn1 124.33(14)
C103 N103 C100 107.26(17)
C103 N103 Zn1 127.73(14)
C100 N103 Zn1 124.44(14)
N203 C200 C219 124.31(19)
N203 C200 C201 109.20(18)
C219 C200 C201 126.4(2)
C202 C201 C200 107.4(2)
C201 C202 C203 107.3(2)
N203 C203 C204 123.86(19)
N203 C203 C202 108.87(18)
C204 C203 C202 127.01(19)
C203 C204 C205 125.36(19)
C203 C204 C223 117.67(19)
C205 C204 C223 116.82(18)
N202 C205 C204 124.79(19)
N202 C205 C206 108.96(18)
C204 C205 C206 126.2(2)
C207 C206 C205 107.4(2)
C206 C207 C208 107.4(2)
N202 C208 C209 124.70(19)
N202 C208 C207 108.75(18)
C209 C208 C207 126.4(2)
C210 C209 C208 125.3(2)
C210 C209 C226 117.40(19)
C208 C209 C226 117.28(19)
N201 C210 C209 124.33(19)
N201 C210 C211 109.40(19)
C209 C210 C211 126.2(2)
C212 C211 C210 107.0(2)
C211 C212 C213 107.4(2)
N201 C213 C214 124.0(2)
N201 C213 C212 109.00(19)
C214 C213 C212 126.7(2)
C213 C214 C215 125.5(2)
C213 C214 C229 117.6(2)
C215 C214 C229 116.7(2)
N200 C215 C214 124.8(2)
N200 C215 C216 109.1(2)
C214 C215 C216 125.9(2)
C217 C216 C215 107.5(2)
C216 C217 C218 107.3(2)
N200 C218 C219 124.58(19)
N200 C218 C217 108.6(2)
C219 C218 C217 126.5(2)
C218 C219 C200 125.6(2)
C218 C219 C220 117.65(19)
C200 C219 C220 116.73(19)
F201 C220 F200 104.74(18)
F201 C220 C219 111.79(19)
F200 C220 C219 110.71(17)
F201 C220 C221 106.72(18)
F200 C220 C221 106.31(19)
C219 C220 C221 115.8(2)
F203 C221 F202 107.7(2)
F203 C221 C222 107.8(2)
F202 C221 C222 106.3(2)
F203 C221 C220 109.2(2)
F202 C221 C220 110.29(19)
C222 C221 C220 115.2(2)
F205 C222 F204 108.8(3)
F205 C222 F206 108.0(3)
F204 C222 F206 107.6(3)
F205 C222 C221 111.5(3)
F204 C222 C221 111.3(2)
F206 C222 C221 109.5(3)
F208 C223 F207 105.30(17)
F208 C223 C204 111.28(17)
F207 C223 C204 110.55(17)
F208 C223 C224 106.55(17)
F207 C223 C224 106.99(17)
C204 C223 C224 115.57(18)
F209 C224 F210 107.64(19)
F209 C224 C225 106.95(19)
F210 C224 C225 107.14(18)
F209 C224 C223 109.43(18)
F210 C224 C223 109.10(18)
C225 C224 C223 116.25(19)
F213 C225 F211 109.3(2)
F213 C225 F212 108.69(19)
F211 C225 F212 107.9(2)
F213 C225 C224 110.7(2)
F211 C225 C224 110.39(19)
F212 C225 C224 109.8(2)
F214 C226 F215 104.5(2)
F214 C226 C209 111.88(19)
F215 C226 C209 111.36(19)
F214 C226 C227 106.07(19)
F215 C226 C227 106.2(2)
C209 C226 C227 116.1(2)
F217 C227 F216 108.0(3)
F217 C227 C226 108.3(2)
F216 C227 C226 109.9(2)
F217 C227 C228 107.8(3)
F216 C227 C228 107.8(2)
C226 C227 C228 114.9(3)
F220 C228 F218 111.0(5)
F220 C228 F219 111.3(4)
F218 C228 F219 105.4(3)
F220 C228 C227 113.4(3)
F218 C228 C227 108.5(3)
F219 C228 C227 106.8(4)
F221 C229 F222 104.78(18)
F221 C229 C214 111.20(18)
F222 C229 C214 110.50(19)
F221 C229 C230 106.35(18)
F222 C229 C230 107.19(19)
C214 C229 C230 116.11(19)
F224 C230 F223 107.5(2)
F224 C230 C231 107.8(2)
F223 C230 C231 106.7(2)
F224 C230 C229 110.5(2)
F223 C230 C229 109.0(2)
C231 C230 C229 115.2(2)
F227 C231 F226 109.3(3)
F227 C231 F225 109.3(2)
F226 C231 F225 106.9(2)
F227 C231 C230 111.7(2)
F226 C231 C230 110.4(2)
F225 C231 C230 109.1(2)
C215 N200 C218 107.43(18)
C215 N200 Zn2 124.70(15)
C218 N200 Zn2 127.73(14)
C210 N201 C213 107.13(18)
C210 N201 Zn2 128.13(14)
C213 N201 Zn2 124.27(15)
C205 N202 C208 107.43(17)
C205 N202 Zn2 124.68(14)
C208 N202 Zn2 127.88(14)
C200 N203 C203 107.21(17)
C200 N203 Zn2 127.42(14)
C203 N203 Zn2 124.13(14)
N200 Zn2 N202 162.59(7)
N200 Zn2 N203 89.11(7)
N202 Zn2 N203 88.77(7)
N200 Zn2 N201 88.85(7)
N202 Zn2 N201 88.70(7)
N203 Zn2 N201 164.85(7)
N200 Zn2 O1 97.08(7)
N202 Zn2 O1 100.33(7)
N203 Zn2 O1 97.31(7)
N201 Zn2 O1 97.83(7)
C1 O1 Zn2 125.42(17)
O1 C1 C2 113.0(3)
C7 O6 Zn1 122.8(7)
O6 C7 C8 112.8(9)
C7' O6' Zn1 130.6(11)
O6' C7' C8' 109.5(18)

loop_
_geom_bond_atom_site_label_1
_geom_bond_atom_site_label_2
_geom_bond_distance
Zn1 O6' 2.048(19)
Zn1 N103 2.0541(17)
Zn1 N102 2.0561(17)
Zn1 N101 2.0567(17)
Zn1 N100 2.0630(17)
Zn1 O6 2.169(11)
C100 N103 1.374(3)
C100 C119 1.410(3)
C100 C101 1.453(3)
C101 C102 1.343(4)
C102 C103 1.456(3)
C103 N103 1.370(3)
C103 C104 1.411(3)
C104 C105 1.423(3)
C104 C123 1.521(3)
C105 N102 1.370(3)
C105 C106 1.454(3)
C106 C107 1.351(4)
C107 C108 1.453(3)
C108 N102 1.376(3)
C108 C109 1.404(3)
C109 C110 1.416(3)
C109 C126 1.529(3)
C110 N101 1.368(3)
C110 C111 1.446(3)
C111 C112 1.345(3)
C112 C113 1.456(3)
C113 N101 1.374(3)
C113 C114 1.413(3)
C114 C115 1.417(3)
C114 C129 1.524(3)
C115 N100 1.367(3)
C115 C116 1.451(3)
C116 C117 1.350(3)
C117 C118 1.451(3)
C118 N100 1.374(3)
C118 C119 1.416(3)
C119 C120 1.531(3)
C120 F100 1.353(3)
C120 F101 1.358(3)
C120 C121 1.566(3)
C121 F102 1.320(3)
C121 F103 1.353(3)
C121 C122 1.530(3)
C122 F105 1.294(3)
C122 F106 1.319(3)
C122 F104 1.325(3)
C123 F107 1.357(3)
C123 F108 1.363(3)
C123 C124 1.559(4)
C124 F109 1.335(3)
C124 F110 1.338(3)
C124 C125 1.545(4)
C125 F111 1.293(4)
C125 F113 1.307(4)
C125 F112 1.329(4)
C126 F114 1.350(3)
C126 F115 1.365(3)
C126 C127 1.565(3)
C127 F116 1.340(3)
C127 F117 1.342(3)
C127 C128 1.543(3)
C128 F118 1.314(4)
C128 F119 1.315(3)
C128 F120 1.333(3)
C129 F121 1.360(3)
C129 F122 1.361(2)
C129 C130 1.559(3)
C130 F124 1.347(3)
C130 F123 1.348(3)
C130 C131 1.536(3)
C131 F125 1.311(3)
C131 F126 1.319(3)
C131 F127 1.334(3)
C200 N203 1.366(3)
C200 C219 1.414(3)
C200 C201 1.452(3)
C201 C202 1.340(3)
C202 C203 1.454(3)
C203 N203 1.374(3)
C203 C204 1.411(3)
C204 C205 1.413(3)
C204 C223 1.525(3)
C205 N202 1.376(3)
C205 C206 1.448(3)
C206 C207 1.351(3)
C207 C208 1.452(3)
C208 N202 1.378(3)
C208 C209 1.416(3)
C209 C210 1.415(3)
C209 C226 1.523(3)
C210 N201 1.371(3)
C210 C211 1.454(3)
C211 C212 1.346(3)
C212 C213 1.457(3)
C213 N201 1.372(3)
C213 C214 1.408(3)
C214 C215 1.414(3)
C214 C229 1.522(3)
C215 N200 1.366(3)
C215 C216 1.445(3)
C216 C217 1.341(4)
C217 C218 1.453(3)
C218 N200 1.371(3)
C218 C219 1.410(3)
C219 C220 1.524(3)
C220 F201 1.353(3)
C220 F200 1.364(3)
C220 C221 1.557(3)
C221 F203 1.344(3)
C221 F202 1.352(3)
C221 C222 1.541(4)
C222 F205 1.320(4)
C222 F204 1.321(4)
C222 F206 1.325(4)
C223 F208 1.358(3)
C223 F207 1.361(2)
C223 C224 1.562(3)
C224 F209 1.340(3)
C224 F210 1.347(3)
C224 C225 1.539(3)
C225 F213 1.316(3)
C225 F211 1.326(3)
C225 F212 1.327(3)
C226 F214 1.355(3)
C226 F215 1.363(3)
C226 C227 1.561(4)
C227 F217 1.331(3)
C227 F216 1.337(3)
C227 C228 1.563(5)
C228 F220 1.253(5)
C228 F218 1.312(5)
C228 F219 1.343(5)
C229 F221 1.363(3)
C229 F222 1.364(3)
C229 C230 1.559(3)
C230 F224 1.324(3)
C230 F223 1.356(3)
C230 C231 1.545(3)
C231 F227 1.301(3)
C231 F226 1.319(3)
C231 F225 1.334(3)
N200 Zn2 2.0474(18)
N201 Zn2 2.0612(18)
N202 Zn2 2.0528(17)
N203 Zn2 2.0586(17)
Zn2 O1 2.1152(17)
O1 C1 1.457(3)
C1 C2 1.462(5)
O6 C7 1.453(12)
C7 C8 1.473(11)
O6' C7' 1.414(15)
C7' C8' 1.43(2)

loop_
_geom_torsion_atom_site_label_1
_geom_torsion_atom_site_label_2
_geom_torsion_atom_site_label_3
_geom_torsion_atom_site_label_4
_geom_torsion
N103 C100 C101 C102 1.6(3)
C119 C100 C101 C102 -175.2(2)
C100 C101 C102 C103 -2.3(3)
C101 C102 C103 N103 2.3(3)
C101 C102 C103 C104 -172.9(2)
N103 C103 C104 C105 -7.9(4)
C102 C103 C104 C105 166.5(2)
N103 C103 C104 C123 173.8(2)
C102 C103 C104 C123 -11.8(3)
C103 C104 C105 N102 10.4(4)
C123 C104 C105 N102 -171.3(2)
C103 C104 C105 C106 -165.0(2)
C123 C104 C105 C106 13.3(4)
N102 C105 C106 C107 -1.7(3)
C104 C105 C106 C107 174.3(2)
C105 C106 C107 C108 2.8(3)
C106 C107 C108 N102 -3.0(3)
C106 C107 C108 C109 172.3(2)
N102 C108 C109 C110 9.3(4)
C107 C108 C109 C110 -165.4(2)
N102 C108 C109 C126 -173.7(2)
C107 C108 C109 C126 11.6(3)
C108 C109 C110 N101 -14.1(4)
C126 C109 C110 N101 168.8(2)
C108 C109 C110 C111 161.6(2)
C126 C109 C110 C111 -15.5(3)
N101 C110 C111 C112 1.6(3)
C109 C110 C111 C112 -174.6(2)
C110 C111 C112 C113 -2.0(3)
C111 C112 C113 N101 1.7(3)
C111 C112 C113 C114 -174.7(2)
N101 C113 C114 C115 -7.4(4)
C112 C113 C114 C115 168.5(2)
N101 C113 C114 C129 174.3(2)
C112 C113 C114 C129 -9.8(3)
C113 C114 C115 N100 10.4(3)
C129 C114 C115 N100 -171.35(19)
C113 C114 C115 C116 -166.8(2)
C129 C114 C115 C116 11.5(3)
N100 C115 C116 C117 -1.7(3)
C114 C115 C116 C117 175.8(2)
C115 C116 C117 C118 2.6(3)
C116 C117 C118 N100 -2.6(3)
C116 C117 C118 C119 172.5(2)
N103 C100 C119 C118 -12.9(4)
C101 C100 C119 C118 163.4(2)
N103 C100 C119 C120 170.4(2)
C101 C100 C119 C120 -13.2(3)
N100 C118 C119 C100 11.5(3)
C117 C118 C119 C100 -162.9(2)
N100 C118 C119 C120 -171.86(19)
C117 C118 C119 C120 13.7(3)
C100 C119 C120 F100 -33.9(3)
C118 C119 C120 F100 149.19(19)
C100 C119 C120 F101 -150.45(19)
C118 C119 C120 F101 32.6(3)
C100 C119 C120 C121 88.7(3)
C118 C119 C120 C121 -88.3(3)
F100 C120 C121 F102 80.4(3)
F101 C120 C121 F102 -167.7(2)
C119 C120 C121 F102 -44.1(3)
F100 C120 C121 F103 -161.25(19)
F101 C120 C121 F103 -49.3(2)
C119 C120 C121 F103 74.3(3)
F100 C120 C121 C122 -41.4(3)
F101 C120 C121 C122 70.5(3)
C119 C120 C121 C122 -165.9(2)
F102 C121 C122 F105 -170.4(2)
F103 C121 C122 F105 73.9(3)
C120 C121 C122 F105 -47.5(3)
F102 C121 C122 F106 66.9(3)
F103 C121 C122 F106 -48.8(3)
C120 C121 C122 F106 -170.1(2)
F102 C121 C122 F104 -51.0(3)
F103 C121 C122 F104 -166.8(2)
C120 C121 C122 F104 71.9(3)
C103 C104 C123 F107 -150.7(2)
C105 C104 C123 F107 30.9(3)
C103 C104 C123 F108 -34.3(3)
C105 C104 C123 F108 147.2(2)
C103 C104 C123 C124 87.2(3)
C105 C104 C123 C124 -91.2(3)
F107 C123 C124 F109 -56.6(3)
F108 C123 C124 F109 -167.8(2)
C104 C123 C124 F109 68.2(3)
F107 C123 C124 F110 -175.2(2)
F108 C123 C124 F110 73.7(3)
C104 C123 C124 F110 -50.3(3)
F107 C123 C124 C125 63.7(3)
F108 C123 C124 C125 -47.4(3)
C104 C123 C124 C125 -171.4(2)
F109 C124 C125 F111 68.6(4)
F110 C124 C125 F111 -175.4(3)
C123 C124 C125 F111 -52.6(4)
F109 C124 C125 F113 -169.7(3)
F110 C124 C125 F113 -53.8(4)
C123 C124 C125 F113 69.0(4)
F109 C124 C125 F112 -53.1(3)
F110 C124 C125 F112 62.9(3)
C123 C124 C125 F112 -174.4(2)
C108 C109 C126 F114 33.2(3)
C110 C109 C126 F114 -149.5(2)
C108 C109 C126 F115 150.4(2)
C110 C109 C126 F115 -32.3(3)
C108 C109 C126 C127 -88.5(3)
C110 C109 C126 C127 88.8(3)
F114 C126 C127 F116 -50.2(2)
F115 C126 C127 F116 -162.30(18)
C109 C126 C127 F116 74.2(2)
F114 C126 C127 F117 -167.8(2)
F115 C126 C127 F117 80.1(2)
C109 C126 C127 F117 -43.4(3)
F114 C126 C127 C128 70.7(3)
F115 C126 C127 C128 -41.4(3)
C109 C126 C127 C128 -164.9(2)
F116 C127 C128 F118 72.0(3)
F117 C127 C128 F118 -172.6(2)
C126 C127 C128 F118 -49.4(3)
F116 C127 C128 F119 -166.0(2)
F117 C127 C128 F119 -50.7(3)
C126 C127 C128 F119 72.5(3)
F116 C127 C128 F120 -47.4(3)
F117 C127 C128 F120 67.9(3)
C126 C127 C128 F120 -168.9(2)
C113 C114 C129 F121 -30.8(3)
C115 C114 C129 F121 150.80(19)
C113 C114 C129 F122 -147.34(19)
C115 C114 C129 F122 34.2(3)
C113 C114 C129 C130 91.0(2)
C115 C114 C129 C130 -87.4(2)
F121 C129 C130 F124 169.64(18)
F122 C129 C130 F124 -79.2(2)
C114 C129 C130 F124 44.9(3)
F121 C129 C130 F123 52.0(2)
F122 C129 C130 F123 163.14(18)
C114 C129 C130 F123 -72.8(2)
F121 C129 C130 C131 -68.9(2)
F122 C129 C130 C131 42.2(3)
C114 C129 C130 C131 166.3(2)
F124 C130 C131 F125 177.3(2)
F123 C130 C131 F125 -67.6(3)
C129 C130 C131 F125 54.2(3)
F124 C130 C131 F126 56.1(3)
F123 C130 C131 F126 171.2(2)
C129 C130 C131 F126 -67.0(3)
F124 C130 C131 F127 -62.7(3)
F123 C130 C131 F127 52.4(3)
C129 C130 C131 F127 174.2(2)
C114 C115 N100 C118 -177.5(2)
C116 C115 N100 C118 0.1(2)
C114 C115 N100 Zn1 -5.5(3)
C116 C115 N100 Zn1 172.08(15)
C119 C118 N100 C115 -173.7(2)
C117 C118 N100 C115 1.5(2)
C119 C118 N100 Zn1 13.9(3)
C117 C118 N100 Zn1 -170.83(15)
C109 C110 N101 C113 175.8(2)
C111 C110 N101 C113 -0.5(2)
C109 C110 N101 Zn1 -8.1(3)
C111 C110 N101 Zn1 175.61(15)
C114 C113 N101 C110 175.8(2)
C112 C113 N101 C110 -0.7(2)
C114 C113 N101 Zn1 -0.1(3)
C112 C113 N101 Zn1 -176.67(15)
C104 C105 N102 C108 -176.3(2)
C106 C105 N102 C108 -0.3(3)
C104 C105 N102 Zn1 -7.1(3)
C106 C105 N102 Zn1 168.91(16)
C109 C108 N102 C105 -173.5(2)
C107 C108 N102 C105 2.0(3)
C109 C108 N102 Zn1 16.9(3)
C107 C108 N102 Zn1 -167.64(16)
C104 C103 N103 C100 174.0(2)
C102 C103 N103 C100 -1.2(2)
C104 C103 N103 Zn1 2.4(3)
C102 C103 N103 Zn1 -172.78(16)
C119 C100 N103 C103 176.6(2)
C101 C100 N103 C103 -0.2(3)
C119 C100 N103 Zn1 -11.4(3)
C101 C100 N103 Zn1 171.72(16)
N203 C200 C201 C202 -0.9(3)
C219 C200 C201 C202 176.6(2)
C200 C201 C202 C203 2.4(3)
C201 C202 C203 N203 -3.1(3)
C201 C202 C203 C204 171.1(2)
N203 C203 C204 C205 8.4(3)
C202 C203 C204 C205 -165.0(2)
N203 C203 C204 C223 -176.22(19)
C202 C203 C204 C223 10.4(3)
C203 C204 C205 N202 -16.6(3)
C223 C204 C205 N202 168.0(2)
C203 C204 C205 C206 159.9(2)
C223 C204 C205 C206 -15.5(3)
N202 C205 C206 C207 1.6(3)
C204 C205 C206 C207 -175.3(2)
C205 C206 C207 C208 -1.8(3)
C206 C207 C208 N202 1.4(3)
C206 C207 C208 C209 -175.0(2)
N202 C208 C209 C210 -7.4(4)
C207 C208 C209 C210 168.5(2)
N202 C208 C209 C226 173.9(2)
C207 C208 C209 C226 -10.2(3)
C208 C209 C210 N201 12.2(4)
C226 C209 C210 N201 -169.2(2)
C208 C209 C210 C211 -165.2(2)
C226 C209 C210 C211 13.4(4)
N201 C210 C211 C212 -0.8(3)
C209 C210 C211 C212 176.8(2)
C210 C211 C212 C213 2.3(3)
C211 C212 C213 N201 -3.1(3)
C211 C212 C213 C214 170.3(2)
N201 C213 C214 C215 10.1(4)
C212 C213 C214 C215 -162.4(2)
N201 C213 C214 C229 -174.2(2)
C212 C213 C214 C229 13.2(4)
C213 C214 C215 N200 -14.2(4)
C229 C214 C215 N200 170.1(2)
C213 C214 C215 C216 160.0(3)
C229 C214 C215 C216 -15.6(4)
N200 C215 C216 C217 1.2(3)
C214 C215 C216 C217 -173.7(3)
C215 C216 C217 C218 -1.9(3)
C216 C217 C218 N200 1.9(3)
C216 C217 C218 C219 -172.6(3)
N200 C218 C219 C200 -7.5(4)
C217 C218 C219 C200 166.2(2)
N200 C218 C219 C220 174.5(2)
C217 C218 C219 C220 -11.8(4)
N203 C200 C219 C218 14.5(4)
C201 C200 C219 C218 -162.7(2)
N203 C200 C219 C220 -167.4(2)
C201 C200 C219 C220 15.4(3)
C218 C219 C220 F201 -32.4(3)
C200 C219 C220 F201 149.4(2)
C218 C219 C220 F200 -148.7(2)
C200 C219 C220 F200 33.0(3)
C218 C219 C220 C221 90.2(3)
C200 C219 C220 C221 -88.1(3)
F201 C220 C221 F203 45.6(3)
F200 C220 C221 F203 157.0(2)
C219 C220 C221 F203 -79.5(3)
F201 C220 C221 F202 163.76(19)
F200 C220 C221 F202 -84.9(2)
C219 C220 C221 F202 38.6(3)
F201 C220 C221 C222 -75.8(3)
F200 C220 C221 C222 35.6(3)
C219 C220 C221 C222 159.0(2)
F203 C221 C222 F205 -72.8(3)
F202 C221 C222 F205 172.0(2)
C220 C221 C222 F205 49.5(3)
F203 C221 C222 F204 165.5(3)
F202 C221 C222 F204 50.3(3)
C220 C221 C222 F204 -72.3(4)
F203 C221 C222 F206 46.7(4)
F202 C221 C222 F206 -68.6(3)
C220 C221 C222 F206 168.9(2)
C203 C204 C223 F208 34.6(3)
C205 C204 C223 F208 -149.54(19)
C203 C204 C223 F207 151.28(19)
C205 C204 C223 F207 -32.9(3)
C203 C204 C223 C224 -87.0(2)
C205 C204 C223 C224 88.8(2)
F208 C223 C224 F209 -161.85(18)
F207 C223 C224 F209 85.9(2)
C204 C223 C224 F209 -37.7(3)
F208 C223 C224 F210 -44.3(2)
F207 C223 C224 F210 -156.56(17)
C204 C223 C224 F210 79.9(2)
F208 C223 C224 C225 76.9(2)
F207 C223 C224 C225 -35.3(3)
C204 C223 C224 C225 -158.92(19)
F209 C224 C225 F213 -171.57(19)
F210 C224 C225 F213 73.3(2)
C223 C224 C225 F213 -49.0(3)
F209 C224 C225 F211 -50.4(3)
F210 C224 C225 F211 -165.6(2)
C223 C224 C225 F211 72.1(3)
F209 C224 C225 F212 68.4(2)
F210 C224 C225 F212 -46.8(3)
C223 C224 C225 F212 -169.03(19)
C210 C209 C226 F214 30.0(3)
C208 C209 C226 F214 -151.3(2)
C210 C209 C226 F215 146.5(2)
C208 C209 C226 F215 -34.8(3)
C210 C209 C226 C227 -91.9(3)
C208 C209 C226 C227 86.8(3)
F214 C226 C227 F217 -56.1(3)
F215 C226 C227 F217 -166.8(2)
C209 C226 C227 F217 68.8(3)
F214 C226 C227 F216 -173.8(2)
F215 C226 C227 F216 75.5(3)
C209 C226 C227 F216 -48.9(3)
F214 C226 C227 C228 64.4(3)
F215 C226 C227 C228 -46.4(3)
C209 C226 C227 C228 -170.7(2)
F217 C227 C228 F220 69.9(5)
F216 C227 C228 F220 -173.7(4)
C226 C227 C228 F220 -50.8(5)
F217 C227 C228 F218 -166.2(3)
F216 C227 C228 F218 -49.9(4)
C226 C227 C228 F218 73.0(4)
F217 C227 C228 F219 -53.1(4)
F216 C227 C228 F219 63.3(4)
C226 C227 C228 F219 -173.8(3)
C213 C214 C229 F221 34.0(3)
C215 C214 C229 F221 -149.9(2)
C213 C214 C229 F222 150.0(2)
C215 C214 C229 F222 -34.0(3)
C213 C214 C229 C230 -87.7(3)
C215 C214 C229 C230 88.3(3)
F221 C229 C230 F224 -163.4(2)
F222 C229 C230 F224 84.9(2)
C214 C229 C230 F224 -39.2(3)
F221 C229 C230 F223 -45.6(2)
F222 C229 C230 F223 -157.29(19)
C214 C229 C230 F223 78.7(3)
F221 C229 C230 C231 74.2(3)
F222 C229 C230 C231 -37.5(3)
C214 C229 C230 C231 -161.5(2)
F224 C230 C231 F227 -171.7(2)
F223 C230 C231 F227 73.2(3)
C229 C230 C231 F227 -47.9(3)
F224 C230 C231 F226 -49.8(3)
F223 C230 C231 F226 -164.9(2)
C229 C230 C231 F226 74.0(3)
F224 C230 C231 F225 67.3(3)
F223 C230 C231 F225 -47.8(3)
C229 C230 C231 F225 -168.8(2)
C214 C215 N200 C218 175.0(2)
C216 C215 N200 C218 0.0(3)
C214 C215 N200 Zn2 -9.0(3)
C216 C215 N200 Zn2 175.95(17)
C219 C218 N200 C215 173.6(2)
C217 C218 N200 C215 -1.1(3)
C219 C218 N200 Zn2 -2.3(3)
C217 C218 N200 Zn2 -176.93(17)
C209 C210 N201 C213 -178.9(2)
C211 C210 N201 C213 -1.1(3)
C209 C210 N201 Zn2 -6.6(3)
C211 C210 N201 Zn2 171.19(17)
C214 C213 N201 C210 -171.1(2)
C212 C213 N201 C210 2.6(3)
C214 C213 N201 Zn2 16.2(3)
C212 C213 N201 Zn2 -170.12(16)
C204 C205 N202 C208 176.3(2)
C206 C205 N202 C208 -0.7(2)
C204 C205 N202 Zn2 -5.0(3)
C206 C205 N202 Zn2 177.97(15)
C209 C208 N202 C205 176.1(2)
C207 C208 N202 C205 -0.4(2)
C209 C208 N202 Zn2 -2.5(3)
C207 C208 N202 Zn2 -179.01(15)
C219 C200 N203 C203 -178.6(2)
C201 C200 N203 C203 -1.1(2)
C219 C200 N203 Zn2 -11.0(3)
C201 C200 N203 Zn2 166.53(15)
C204 C203 N203 C200 -171.9(2)
C202 C203 N203 C200 2.5(2)
C204 C203 N203 Zn2 20.0(3)
C202 C203 N203 Zn2 -165.60(15)
Zn2 O1 C1 C2 -98.0(3)
Zn1 O6 C7 C8 -89.3(11)
Zn1 O6' C7' C8' 82(3)

loop_
_platon_squeeze_void_nr
_platon_squeeze_void_average_x
_platon_squeeze_void_average_y
_platon_squeeze_void_average_z
_platon_squeeze_void_volume
_platon_squeeze_void_count_electrons
_platon_squeeze_void_content
1 0.323 0.941 0.929 22 0 ' '
2 0.500 0.000 0.500 179 50 ' '
3 0.500 0.500 1.000 191 49 ' '
4 0.676 0.059 0.071 22 0 ' '
